data_4500580
loop_
_publ_author_name
'Xu, Jing'
'Cheng, Jianwen'
'Su, Weiping'
'Hong, Maochun'

_publ_section_title
;
 Effect of Lanthanide Contraction on Crystal Structures of
 Three-Dimensional Lanthanide Based Metal--Organic Frameworks with
 Thiophene-2,5-Dicarboxylate and Oxalate
;
_journal_issue 6
_journal_name_full 'Crystal Growth &amp; Design'
_journal_page_first 2294
_journal_paper_doi 10.1021/cg101736e
_journal_volume 11
_journal_year 2011
_chemical_formula_sum 'C7 H8 Nd O9 S'
_chemical_formula_weight 412.43
_chemical_name_systematic
; 
 ? 
;
_space_group_IT_number 14
_symmetry_cell_setting monoclinic
_symmetry_space_group_name_Hall '-P 2ybc'
_symmetry_space_group_name_H-M 'P 1 21/c 1'
_atom_sites_solution_hydrogens geom
_atom_sites_solution_primary direct
_atom_sites_solution_secondary difmap
_audit_creation_method SHELXL-97
_cell_angle_alpha 90.00
_cell_angle_beta 110.854(14)
_cell_angle_gamma 90.00
_cell_formula_units_Z 4
_cell_length_a 8.591(2)
_cell_length_b 17.914(3)
_cell_length_c 8.1002(18)
_cell_measurement_reflns_used 3593
_cell_measurement_temperature 293(2)
_cell_measurement_theta_max 27.4835
_cell_measurement_theta_min 2.2737
_cell_volume 1164.9(4)
_computing_cell_refinement 'CrystalClear (Rigaku Corp., 2000)'
_computing_data_collection 'CrystalClear (Rigaku Corp., 2000)'
_computing_data_reduction 'CrystalClear (Rigaku Corp., 2000)'
_computing_molecular_graphics SHELXTL
_computing_publication_material SHELXTL
_computing_structure_refinement 'SHELXL-97 (Sheldrick, 1997)'
_computing_structure_solution 'SHELXS-97 (Sheldrick, 1990)'
_diffrn_ambient_temperature 293(2)
_diffrn_measured_fraction_theta_full 0.997
_diffrn_measured_fraction_theta_max 0.997
_diffrn_measurement_device_type 'SCXmini CCD'
_diffrn_measurement_method CCD_Profile_fitting
_diffrn_radiation_monochromator graphite
_diffrn_radiation_source 'fine-focus sealed tube'
_diffrn_radiation_type MoK\a
_diffrn_radiation_wavelength 0.71073
_diffrn_reflns_av_R_equivalents 0.0344
_diffrn_reflns_av_sigmaI/netI 0.0358
_diffrn_reflns_limit_h_max 11
_diffrn_reflns_limit_h_min -10
_diffrn_reflns_limit_k_max 23
_diffrn_reflns_limit_k_min -22
_diffrn_reflns_limit_l_max 10
_diffrn_reflns_limit_l_min -10
_diffrn_reflns_number 9063
_diffrn_reflns_theta_full 27.49
_diffrn_reflns_theta_max 27.49
_diffrn_reflns_theta_min 2.27
_diffrn_standards_decay_% none
_diffrn_standards_interval_count none
_diffrn_standards_interval_time none
_diffrn_standards_number none
_exptl_absorpt_coefficient_mu 4.673
_exptl_absorpt_correction_T_max 0.520
_exptl_absorpt_correction_T_min 0.408
_exptl_absorpt_correction_type multi-scan
_exptl_absorpt_process_details 'SADABS (Sheldrick, 1996)'
_exptl_crystal_colour Light-purple
_exptl_crystal_density_diffrn 2.352
_exptl_crystal_density_method 'not measured'
_exptl_crystal_description Prism
_exptl_crystal_F_000 792
_exptl_crystal_size_max 0.2000
_exptl_crystal_size_mid 0.1800
_exptl_crystal_size_min 0.1400
_refine_diff_density_max 2.394
_refine_diff_density_min -1.182
_refine_diff_density_rms 0.322
_refine_ls_extinction_coef 0.0137(8)
_refine_ls_extinction_expression Fc^*^=kFc[1+0.001xFc^2^\l^3^/sin(2\q)]^-1/4^
_refine_ls_extinction_method SHELXL
_refine_ls_goodness_of_fit_ref 1.152
_refine_ls_hydrogen_treatment constr
_refine_ls_matrix_type full
_refine_ls_number_parameters 164
_refine_ls_number_reflns 2668
_refine_ls_number_restraints 0
_refine_ls_restrained_S_all 1.152
_refine_ls_R_factor_all 0.0374
_refine_ls_R_factor_gt 0.0358
_refine_ls_shift/su_max 0.002
_refine_ls_shift/su_mean 0.000
_refine_ls_structure_factor_coef Fsqd
_refine_ls_weighting_details 'calc w=1/[\s^2^(Fo^2^)+(0.0586P)^2^+1.0821P] where P=(Fo^2^+2Fc^2^)/3'
_refine_ls_weighting_scheme calc
_refine_ls_wR_factor_gt 0.1013
_refine_ls_wR_factor_ref 0.1032
_reflns_number_gt 2555
_reflns_number_total 2668
_reflns_threshold_expression >2sigma(I)
_cod_data_source_file cg101736e_si_002.cif
_cod_data_source_block 1
_cod_depositor_comments
;
The following automatic conversions were performed:

'_symmetry_cell_setting' value 'Monoclinic' changed to 'monoclinic'
according to /home/saulius/struct/CIF-dictionaries/cif_core.dic
dictionary named 'cif_core.dic' version 2.4.1 from
2010-06-29.

'_exptl_absorpt_correction_type' value 'Multi-scan'
changed to 'multi-scan' according to
/home/saulius/struct/CIF-dictionaries/cif_core.dic dictionary named
'cif_core.dic' version 2.4.1 from 2010-06-29.

Automatic conversion script
Id: cif_fix_values 1715 2011-07-08 13:25:40Z adriana 
;
_cod_original_cell_volume 1165.0(4)
_cod_original_sg_symbol_H-M P2(1)/c
_cod_database_code 4500580

loop_
_symmetry_equiv_pos_as_xyz
'x, y, z'
'-x, y+1/2, -z+1/2'
'-x, -y, -z'
'x, -y-1/2, z-1/2'

loop_
_atom_site_label
_atom_site_type_symbol
_atom_site_fract_x
_atom_site_fract_y
_atom_site_fract_z
_atom_site_U_iso_or_equiv
_atom_site_adp_type
_atom_site_occupancy
_atom_site_symmetry_multiplicity
_atom_site_calc_flag
_atom_site_refinement_flags
Nd Nd 0.21340(3) 0.522272(11) 0.74975(3) 0.01706(15) Uani 1 1 d .
S S -0.19588(14) 0.76497(6) 0.62565(15) 0.0272(3) Uani 1 1 d .
O1 O -0.1163(4) 0.56056(17) 0.5034(4) 0.0270(7) Uani 1 1 d .
O2 O 0.0224(4) 0.62814(18) 0.7377(4) 0.0318(8) Uani 1 1 d .
O3 O -0.6024(4) 0.88172(18) 0.4068(4) 0.0295(7) Uani 1 1 d .
O4 O -0.3518(5) 0.91760(18) 0.5882(5) 0.0324(8) Uani 1 1 d .
O5 O 0.2005(4) 0.5355(2) 1.0550(4) 0.0284(7) Uani 1 1 d .
O6 O 0.0267(4) 0.5403(2) 1.2041(4) 0.0274(7) Uani 1 1 d .
O7 O 0.2324(4) 0.60587(19) 0.5081(4) 0.0306(7) Uani 1 1 d .
H7A H 0.3316 0.6031 0.5092 0.037 Uiso 1 1 d R
H7B H 0.1673 0.5923 0.4067 0.037 Uiso 1 1 d R
O8 O 0.4883(5) 0.5069(2) 0.6890(5) 0.0338(8) Uani 1 1 d .
H8A H 0.5847 0.4977 0.7637 0.041 Uiso 1 1 d R
H8B H 0.4942 0.5477 0.6376 0.041 Uiso 1 1 d R
O9 O 0.1775(6) 0.7600(2) 0.5139(6) 0.0535(11) Uani 1 1 d .
H9A H 0.1653 0.7207 0.5668 0.064 Uiso 1 1 d R
H9B H 0.1263 0.7952 0.5439 0.064 Uiso 1 1 d R
C1 C -0.2348(6) 0.6750(2) 0.5457(6) 0.0227(9) Uani 1 1 d .
C2 C -0.3932(6) 0.6675(2) 0.4265(6) 0.0275(9) Uani 1 1 d .
H2A H -0.4357 0.6230 0.3692 0.033 Uiso 1 1 calc R
C3 C -0.4852(6) 0.7341(2) 0.3995(6) 0.0272(9) Uani 1 1 d .
H3A H -0.5954 0.7384 0.3239 0.033 Uiso 1 1 calc R
C4 C -0.3943(5) 0.7919(2) 0.4969(6) 0.0218(8) Uani 1 1 d .
C5 C -0.1025(5) 0.6183(2) 0.5986(6) 0.0226(8) Uani 1 1 d .
C6 C -0.4536(5) 0.8698(2) 0.4980(6) 0.0207(8) Uani 1 1 d .
C7 C 0.0664(6) 0.5220(2) 1.0754(6) 0.0215(10) Uani 1 1 d .

loop_
_atom_site_aniso_label
_atom_site_aniso_U_11
_atom_site_aniso_U_22
_atom_site_aniso_U_33
_atom_site_aniso_U_23
_atom_site_aniso_U_13
_atom_site_aniso_U_12
Nd 0.0179(2) 0.01525(19) 0.0188(2) -0.00074(6) 0.00750(13) -0.00036(6)
S 0.0222(6) 0.0212(5) 0.0317(6) -0.0069(4) 0.0017(4) 0.0049(4)
O1 0.0298(17) 0.0217(15) 0.0278(16) -0.0041(12) 0.0081(14) 0.0068(13)
O2 0.0284(17) 0.0280(17) 0.0325(18) -0.0057(13) 0.0028(14) 0.0099(14)
O3 0.0265(17) 0.0247(16) 0.0353(18) 0.0045(14) 0.0087(14) 0.0106(13)
O4 0.038(2) 0.0205(15) 0.0377(19) -0.0054(14) 0.0118(16) -0.0023(15)
O5 0.0232(17) 0.0403(17) 0.0251(17) -0.0036(14) 0.0126(14) -0.0067(14)
O6 0.0275(17) 0.0342(16) 0.0251(16) -0.0076(14) 0.0150(13) -0.0098(15)
O7 0.0312(18) 0.0351(18) 0.0230(16) 0.0020(13) 0.0066(14) -0.0050(15)
O8 0.0266(19) 0.0336(18) 0.040(2) 0.0027(16) 0.0102(16) 0.0010(16)
O9 0.055(3) 0.036(2) 0.064(3) 0.015(2) 0.015(2) 0.008(2)
C1 0.027(2) 0.019(2) 0.022(2) 0.0000(16) 0.0082(17) 0.0029(17)
C2 0.027(2) 0.020(2) 0.033(2) -0.0082(18) 0.0081(18) -0.0010(18)
C3 0.023(2) 0.021(2) 0.035(2) -0.0059(17) 0.0065(18) 0.0039(18)
C4 0.023(2) 0.0174(19) 0.024(2) 0.0017(16) 0.0078(16) 0.0036(16)
C5 0.026(2) 0.0184(19) 0.024(2) -0.0027(16) 0.0095(17) 0.0039(17)
C6 0.027(2) 0.0161(19) 0.0201(19) 0.0004(15) 0.0102(17) -0.0011(16)
C7 0.023(2) 0.023(2) 0.019(2) 0.0018(14) 0.0076(19) -0.0005(15)

loop_
_atom_type_symbol
_atom_type_description
_atom_type_scat_dispersion_real
_atom_type_scat_dispersion_imag
_atom_type_scat_source
C C 0.0033 0.0016 'International Tables Vol C Tables 4.2.6.8 and 6.1.1.4'
O O 0.0106 0.0060 'International Tables Vol C Tables 4.2.6.8 and 6.1.1.4'
S S 0.1246 0.1234 'International Tables Vol C Tables 4.2.6.8 and 6.1.1.4'
Nd Nd -0.1943 3.0179 'International Tables Vol C Tables 4.2.6.8 and 6.1.1.4'
H H 0.0000 0.0000 'International Tables Vol C Tables 4.2.6.8 and 6.1.1.4'

loop_
_geom_angle_atom_site_label_1
_geom_angle_atom_site_label_2
_geom_angle_atom_site_label_3
_geom_angle
_geom_angle_site_symmetry_1
_geom_angle_site_symmetry_3
O4 Nd O3 99.79(13) 2_546 4_676
O4 Nd O1 86.42(11) 2_546 3_566
O3 Nd O1 149.14(11) 4_676 3_566
O4 Nd O2 145.54(12) 2_546 .
O3 Nd O2 76.90(12) 4_676 .
O1 Nd O2 114.18(10) 3_566 .
O4 Nd O6 80.72(13) 2_546 3_567
O3 Nd O6 132.42(11) 4_676 3_567
O1 Nd O6 78.33(11) 3_566 3_567
O2 Nd O6 77.22(12) . 3_567
O4 Nd O7 138.44(12) 2_546 .
O3 Nd O7 76.73(11) 4_676 .
O1 Nd O7 78.72(11) 3_566 .
O2 Nd O7 74.95(12) . .
O6 Nd O7 132.19(12) 3_567 .
O4 Nd O5 73.64(12) 2_546 .
O3 Nd O5 70.16(11) 4_676 .
O1 Nd O5 139.77(11) 3_566 .
O2 Nd O5 73.05(12) . .
O6 Nd O5 64.40(11) 3_567 .
O7 Nd O5 138.03(11) . .
O4 Nd O8 73.04(12) 2_546 .
O3 Nd O8 72.57(12) 4_676 .
O1 Nd O8 80.63(12) 3_566 .
O2 Nd O8 134.92(12) . .
O6 Nd O8 147.16(11) 3_567 .
O7 Nd O8 66.38(12) . .
O5 Nd O8 123.79(12) . .
O4 Nd O1 138.24(11) 2_546 .
O3 Nd O1 119.81(11) 4_676 .
O1 Nd O1 66.81(11) 3_566 .
O2 Nd O1 47.55(10) . .
O6 Nd O1 63.41(11) 3_567 .
O7 Nd O1 69.07(10) . .
O5 Nd O1 106.16(10) . .
O8 Nd O1 128.71(11) . .
O4 Nd C5 150.06(12) 2_546 .
O3 Nd C5 97.65(12) 4_676 .
O1 Nd C5 90.95(11) 3_566 .
O2 Nd C5 23.27(11) . .
O6 Nd C5 69.56(12) 3_567 .
O7 Nd C5 69.50(12) . .
O5 Nd C5 89.84(12) . .
O8 Nd C5 135.88(12) . .
O1 Nd C5 24.32(10) . .
C4 S C1 90.9(2) . .
C5 O1 Nd 160.2(3) . 3_566
C5 O1 Nd 85.3(3) . .
Nd O1 Nd 113.19(11) 3_566 .
C5 O2 Nd 105.6(3) . .
C6 O3 Nd 142.0(3) . 4_475
C6 O4 Nd 167.5(3) . 2_556
C7 O5 Nd 118.5(3) . .
C7 O6 Nd 119.6(3) . 3_567
Nd O7 H7A 107.4 . .
Nd O7 H7B 112.3 . .
H7A O7 H7B 107.9 . .
Nd O8 H8A 127.4 . .
Nd O8 H8B 102.6 . .
H8A O8 H8B 107.7 . .
H9A O9 H9B 107.5 . .
C2 C1 C5 127.6(4) . .
C2 C1 S 111.6(3) . .
C5 C1 S 120.6(3) . .
C1 C2 C3 113.0(4) . .
C1 C2 H2A 123.5 . .
C3 C2 H2A 123.5 . .
C4 C3 C2 112.3(4) . .
C4 C3 H3A 123.9 . .
C2 C3 H3A 123.9 . .
C3 C4 C6 126.0(4) . .
C3 C4 S 112.2(3) . .
C6 C4 S 121.8(3) . .
O2 C5 O1 121.4(4) . .
O2 C5 C1 119.2(4) . .
O1 C5 C1 119.4(4) . .
O2 C5 Nd 51.2(2) . .
O1 C5 Nd 70.4(2) . .
C1 C5 Nd 169.7(3) . .
O3 C6 O4 125.7(4) . .
O3 C6 C4 116.0(4) . .
O4 C6 C4 118.3(4) . .
O5 C7 O6 126.8(4) . .
O5 C7 C7 116.7(5) . 3_567
O6 C7 C7 116.5(5) . 3_567

loop_
_geom_bond_atom_site_label_1
_geom_bond_atom_site_label_2
_geom_bond_distance
_geom_bond_site_symmetry_2
Nd O4 2.354(3) 2_546
Nd O3 2.376(3) 4_676
Nd O1 2.426(3) 3_566
Nd O2 2.487(3) .
Nd O6 2.490(3) 3_567
Nd O7 2.516(3) .
Nd O5 2.525(3) .
Nd O8 2.593(4) .
Nd O1 2.907(3) .
Nd C5 3.076(4) .
S C4 1.720(4) .
S C1 1.725(4) .
O1 C5 1.271(5) .
O1 Nd 2.426(3) 3_566
O2 C5 1.261(5) .
O3 C6 1.246(5) .
O3 Nd 2.376(3) 4_475
O4 C6 1.256(5) .
O4 Nd 2.354(3) 2_556
O5 C7 1.245(6) .
O6 C7 1.250(6) .
O6 Nd 2.490(3) 3_567
O7 H7A 0.8497 .
O7 H7B 0.8482 .
O8 H8A 0.8500 .
O8 H8B 0.8500 .
O9 H9A 0.8508 .
O9 H9B 0.8515 .
C1 C2 1.366(6) .
C1 C5 1.470(6) .
C2 C3 1.404(6) .
C2 H2A 0.9300 .
C3 C4 1.365(6) .
C3 H3A 0.9300 .
C4 C6 1.487(6) .
C7 C7 1.555(9) 3_567

loop_
_geom_hbond_atom_site_label_D
_geom_hbond_atom_site_label_H
_geom_hbond_atom_site_label_A
_geom_hbond_distance_DH
_geom_hbond_distance_HA
_geom_hbond_distance_DA
_geom_hbond_angle_DHA
_geom_hbond_site_symmetry_A
O7 H7B O6 0.85 1.90 2.733(5) 167.1 1_554
O8 H8A O5 0.85 2.00 2.842(5) 173.1 3_667
O9 H9A O7 0.85 2.23 2.805(5) 124.7 .
